data_2206810
loop_
_publ_author_name
'Yuandong Wu'
'Christian N\"ather'
'Wolfgang Bensch'

_publ_section_title
;
 K~4~Nb~0.96~Ta~1.04~S~11~
;
_journal_coeditor_code WM6087
_journal_issue 9
_journal_name_full 'Acta Crystallographica Section E'
_journal_page_first i208
_journal_page_last i210
_journal_paper_doi 10.1107/S1600536805026930
_journal_volume 61
_journal_year 2005
_chemical_formula_iupac 'K4 Nb1.04 Ta0.96 S11'
_chemical_formula_structural 'K4 (Nb1.04 Ta0.96 S11)'
_chemical_formula_sum 'K4 Nb1.04 S11 Ta0.96'
_chemical_formula_weight 779.33
_chemical_name_systematic
;
tetrapotassium niobium tantalum undecasulfide
;
_space_group_IT_number 29
_symmetry_cell_setting orthorhombic
_symmetry_space_group_name_Hall 'P 2c -2ac'
_symmetry_space_group_name_H-M 'P c a 21'
_atom_sites_solution_primary direct
_atom_sites_solution_secondary difmap
_audit_creation_method SHELXL-97
_cell_angle_alpha 90.00
_cell_angle_beta 90.00
_cell_angle_gamma 90.00
_cell_formula_units_Z 4
_cell_length_a 13.1554(10)
_cell_length_b 7.4520(4)
_cell_length_c 17.9508(10)
_cell_measurement_reflns_used 8000
_cell_measurement_temperature 180(2)
_cell_measurement_theta_max 24
_cell_measurement_theta_min 10
_cell_volume 1759.79(19)
_computing_cell_refinement 'IPDS Program Package'
_computing_data_collection 'IPDS Program Package (Stoe & Cie, 1998)'
_computing_data_reduction 'IPDS Program Package'
_computing_molecular_graphics 'XP in SHELXTL (Bruker, 1998)'
_computing_publication_material 'CIFTAB in SHELXTL'
_computing_structure_refinement 'SHELXL97 (Sheldrick, 1997)'
_computing_structure_solution 'SHELXS97 (Sheldrick, 1997)'
_diffrn_ambient_temperature 180(2)
_diffrn_measured_fraction_theta_full 0.962
_diffrn_measured_fraction_theta_max 0.962
_diffrn_measurement_device_type 'Stoe IPDS'
_diffrn_measurement_method \f
_diffrn_radiation_monochromator graphite
_diffrn_radiation_source 'fine-focus sealed tube'
_diffrn_radiation_type MoK\a
_diffrn_radiation_wavelength 0.71073
_diffrn_reflns_av_R_equivalents 0.0291
_diffrn_reflns_av_sigmaI/netI 0.0184
_diffrn_reflns_limit_h_max 17
_diffrn_reflns_limit_h_min -17
_diffrn_reflns_limit_k_max 9
_diffrn_reflns_limit_k_min -8
_diffrn_reflns_limit_l_max 22
_diffrn_reflns_limit_l_min -22
_diffrn_reflns_number 14338
_diffrn_reflns_theta_full 27.97
_diffrn_reflns_theta_max 27.97
_diffrn_reflns_theta_min 2.73
_diffrn_standards_decay_% 0
_diffrn_standards_interval_count 0
_diffrn_standards_interval_time 0
_diffrn_standards_number 0
_exptl_absorpt_coefficient_mu 8.854
_exptl_absorpt_correction_T_max 0.638
_exptl_absorpt_correction_T_min 0.429
_exptl_absorpt_correction_type numerical
_exptl_absorpt_process_details '(X-SHAPE; Stoe & Cie, 1998)'
_exptl_crystal_colour 'dark red'
_exptl_crystal_density_diffrn 2.941
_exptl_crystal_density_method 'not measured'
_exptl_crystal_description polyhedron
_exptl_crystal_F_000 1458.6
_exptl_crystal_size_max 0.12
_exptl_crystal_size_mid 0.08
_exptl_crystal_size_min 0.05
_refine_diff_density_max 0.734
_refine_diff_density_min -0.962
_refine_ls_abs_structure_details 'Flack (1983), 1966 Friedel pairs'
_refine_ls_abs_structure_Flack -0.006(6)
_refine_ls_extinction_coef 0.0042(3)
_refine_ls_extinction_expression Fc^*^=kFc[1+0.001xFc^2^\l^3^/sin(2\q)]^-1/4^
_refine_ls_extinction_method SHELXL97
_refine_ls_goodness_of_fit_ref 1.045
_refine_ls_matrix_type full
_refine_ls_number_parameters 157
_refine_ls_number_reflns 4000
_refine_ls_number_restraints 1
_refine_ls_restrained_S_all 1.045
_refine_ls_R_factor_all 0.0215
_refine_ls_R_factor_gt 0.0212
_refine_ls_shift/su_max 0.002
_refine_ls_shift/su_mean 0.000
_refine_ls_structure_factor_coef Fsqd
_refine_ls_weighting_details 'w = 1/[\s^2^(Fo^2^)+(0.0443P)^2^+1.0044P] where P = (Fo^2^+2Fc^2^)/3'
_refine_ls_weighting_scheme calc
_refine_ls_wR_factor_gt 0.0562
_refine_ls_wR_factor_ref 0.0565
_reflns_number_gt 3956
_reflns_number_total 4000
_reflns_threshold_expression I>2\s(I)
_cod_data_source_file wm6087.cif
_cod_data_source_block I
_cod_depositor_comments
;
The following automatic conversions were performed:
'_geom_bond_publ_flag' value 'Y' changed to 'y' according to
'/home/saulius/struct/CIF-dictionaries/cif_core.dic' dictionary named
'cif_core.dic' version 2.4.1 from 2010-06-29 (50
times).

'_geom_bond_publ_flag' value 'N' changed to 'n' according to
'/home/saulius/struct/CIF-dictionaries/cif_core.dic' dictionary named
'cif_core.dic' version 2.4.1 from 2010-06-29 (41
time).

'_geom_angle_publ_flag' value 'N' changed to 'n' according to
'/home/saulius/struct/CIF-dictionaries/cif_core.dic' dictionary named
'cif_core.dic' version 2.4.1 from 2010-06-29 (259 times).

Automatic conversion script
Id: cif_fix_enum 1527 2010-12-29 10:47:43Z saulius 

The following automatic conversions were performed:

'_geom_bond_publ_flag' value 'Y' changed to 'y' according to
/home/saulius/struct/CIF-dictionaries/cif_core.dic dictionary named
'cif_core.dic' version 2.4.1 from 2010-06-29 (50
times).

'_geom_bond_publ_flag' value 'N' changed to 'n' according to
/home/saulius/struct/CIF-dictionaries/cif_core.dic dictionary named
'cif_core.dic' version 2.4.1 from 2010-06-29 (41
time).

'_geom_angle_publ_flag' value 'N' changed to 'n' according to
/home/saulius/struct/CIF-dictionaries/cif_core.dic dictionary named
'cif_core.dic' version 2.4.1 from 2010-06-29 (259 times).

Automatic conversion script
Id: cif_fix_values 1715 2011-07-08 13:25:40Z adriana 
;
_cod_database_code 2206810
_cod_database_fobs_code 2206810

loop_
_symmetry_equiv_pos_as_xyz
'x, y, z'
'-x, -y, z+1/2'
'x+1/2, -y, z'
'-x+1/2, y, z+1/2'

loop_
_atom_site_label
_atom_site_fract_x
_atom_site_fract_y
_atom_site_fract_z
_atom_site_U_iso_or_equiv
_atom_site_adp_type
_atom_site_calc_flag
_atom_site_refinement_flags
_atom_site_occupancy
_atom_site_type_symbol
Ta1 0.618887(15) 0.29320(3) 0.439728(15) 0.00814(9) Uani d P 0.473(3) Ta
Nb1 0.618887(15) 0.29320(3) 0.439728(15) 0.00814(9) Uani d P 0.527(3) Nb
Ta2 0.562809(16) 0.24148(3) 0.626899(15) 0.00852(10) Uani d P 0.485(3) Ta
Nb2 0.562809(16) 0.24148(3) 0.626899(15) 0.00852(10) Uani d P 0.515(3) Nb
K1 0.28523(8) 0.30213(13) 0.53294(6) 0.0185(2) Uani d . 1 K
K2 0.72790(7) -0.15317(14) 0.78114(6) 0.0221(2) Uani d . 1 K
K3 0.54168(9) 0.29060(15) 0.88320(7) 0.0252(2) Uani d . 1 K
K4 0.58491(8) 0.31479(17) 0.18179(7) 0.0269(2) Uani d . 1 K
S1 0.68813(7) 0.51970(15) 0.37557(7) 0.0162(2) Uani d . 1 S
S2 0.45111(9) 0.25853(16) 0.38323(8) 0.0201(3) Uani d . 1 S
S3 0.56151(9) 0.09532(17) 0.33486(7) 0.0225(3) Uani d . 1 S
S4 0.76224(7) 0.08562(15) 0.45638(6) 0.0159(2) Uani d . 1 S
S5 0.74454(8) 0.26616(13) 0.54352(6) 0.0117(2) Uani d . 1 S
S6 0.52118(8) 0.47513(13) 0.53207(6) 0.0124(2) Uani d . 1 S
S7 0.51827(8) 0.02818(13) 0.52524(6) 0.0129(2) Uani d . 1 S
S8 0.60123(8) -0.07989(14) 0.61311(6) 0.0164(2) Uani d . 1 S
S9 0.66097(8) 0.48899(14) 0.68300(6) 0.0159(2) Uani d . 1 S
S10 0.68236(9) 0.24200(15) 0.73471(7) 0.0162(2) Uani d . 1 S
S11 0.41708(9) 0.24434(17) 0.69033(8) 0.0205(3) Uani d . 1 S

loop_
_atom_site_aniso_label
_atom_site_aniso_U_11
_atom_site_aniso_U_22
_atom_site_aniso_U_33
_atom_site_aniso_U_12
_atom_site_aniso_U_13
_atom_site_aniso_U_23
Ta1 0.00861(11) 0.00723(12) 0.00857(13) 0.00008(7) 0.00061(7) 0.00088(8)
Nb1 0.00861(11) 0.00723(12) 0.00857(13) 0.00008(7) 0.00061(7) 0.00088(8)
Ta2 0.00810(13) 0.00875(13) 0.00870(14) 0.00008(7) 0.00042(8) 0.00099(8)
Nb2 0.00810(13) 0.00875(13) 0.00870(14) 0.00008(7) 0.00042(8) 0.00099(8)
K1 0.0216(5) 0.0138(4) 0.0201(5) -0.0031(3) -0.0007(4) -0.0009(3)
K2 0.0216(4) 0.0177(5) 0.0268(5) 0.0041(4) 0.0088(4) 0.0058(4)
K3 0.0261(5) 0.0194(5) 0.0299(6) 0.0076(4) 0.0027(5) -0.0056(4)
K4 0.0164(4) 0.0314(6) 0.0330(6) 0.0023(4) 0.0007(4) 0.0143(5)
S1 0.0186(4) 0.0133(5) 0.0168(5) -0.0043(4) 0.0042(4) 0.0060(4)
S2 0.0140(5) 0.0244(6) 0.0218(7) -0.0039(4) -0.0067(5) 0.0021(4)
S3 0.0372(6) 0.0173(6) 0.0131(6) -0.0042(5) 0.0023(4) -0.0043(4)
S4 0.0154(4) 0.0145(5) 0.0177(6) 0.0067(4) 0.0045(3) 0.0014(3)
S5 0.0079(4) 0.0134(5) 0.0139(5) -0.0009(3) -0.0004(3) 0.0029(3)
S6 0.0157(5) 0.0108(4) 0.0106(5) 0.0063(3) 0.0013(3) 0.0011(3)
S7 0.0145(5) 0.0117(4) 0.0124(5) -0.0051(3) -0.0011(3) -0.0004(3)
S8 0.0233(5) 0.0081(4) 0.0179(6) 0.0013(4) -0.0012(4) 0.0027(4)
S9 0.0203(5) 0.0119(5) 0.0154(5) -0.0031(4) -0.0023(4) -0.0008(4)
S10 0.0173(5) 0.0188(5) 0.0125(6) 0.0007(4) -0.0050(4) 0.0032(4)
S11 0.0114(5) 0.0311(7) 0.0190(7) 0.0023(4) 0.0078(5) 0.0057(4)

loop_
_atom_type_symbol
_atom_type_description
_atom_type_scat_dispersion_real
_atom_type_scat_dispersion_imag
_atom_type_scat_source
S S 0.1246 0.1234 'International Tables Vol C Tables 4.2.6.8 and 6.1.1.4'
K K 0.2009 0.2494 'International Tables Vol C Tables 4.2.6.8 and 6.1.1.4'
Nb Nb -2.0727 0.6215 'International Tables Vol C Tables 4.2.6.8 and 6.1.1.4'
Ta Ta -0.7052 6.5227 'International Tables Vol C Tables 4.2.6.8 and 6.1.1.4'

loop_
_geom_angle_atom_site_label_1
_geom_angle_atom_site_label_2
_geom_angle_atom_site_label_3
_geom_angle_site_symmetry_1
_geom_angle_site_symmetry_3
_geom_angle
_geom_angle_publ_flag
S1 Ta1 S2 . . 103.53(4) n
S1 Ta1 S4 . . 103.01(4) n
S2 Ta1 S4 . . 132.64(4) n
S1 Ta1 S6 . . 98.14(4) n
S2 Ta1 S6 . . 82.41(4) n
S4 Ta1 S6 . . 130.99(4) n
S1 Ta1 S5 . . 100.10(4) n
S2 Ta1 S5 . . 153.99(4) n
S4 Ta1 S5 . . 49.53(4) n
S6 Ta1 S5 . . 83.65(4) n
S1 Ta1 S3 . . 100.36(4) n
S2 Ta1 S3 . . 49.77(4) n
S4 Ta1 S3 . . 87.26(4) n
S6 Ta1 S3 . . 131.49(4) n
S5 Ta1 S3 . . 135.35(4) n
S1 Ta1 S7 . . 174.99(4) n
S2 Ta1 S7 . . 74.26(4) n
S4 Ta1 S7 . . 81.59(3) n
S6 Ta1 S7 . . 77.18(3) n
S5 Ta1 S7 . . 81.30(3) n
S3 Ta1 S7 . . 81.72(4) n
S11 Ta2 S8 . . 103.73(4) n
S11 Ta2 S9 . . 103.56(5) n
S8 Ta2 S9 . . 131.41(4) n
S11 Ta2 S7 . . 100.25(4) n
S8 Ta2 S7 . . 49.70(4) n
S9 Ta2 S7 . . 154.13(4) n
S11 Ta2 S10 . . 98.39(5) n
S8 Ta2 S10 . . 87.13(4) n
S9 Ta2 S10 . . 49.59(4) n
S7 Ta2 S10 . . 135.90(4) n
S11 Ta2 S6 . . 98.80(4) n
S8 Ta2 S6 . . 130.96(4) n
S9 Ta2 S6 . . 82.63(4) n
S7 Ta2 S6 . . 83.90(4) n
S10 Ta2 S6 . . 131.81(4) n
S11 Ta2 S5 . . 175.52(4) n
S8 Ta2 S5 . . 80.58(3) n
S9 Ta2 S5 . . 74.02(3) n
S7 Ta2 S5 . . 81.52(3) n
S10 Ta2 S5 . . 82.96(4) n
S6 Ta2 S5 . . 77.24(3) n
S4 K1 S5 3_455 3_465 153.48(5) n
S4 K1 S8 3_455 3_455 70.30(3) n
S5 K1 S8 3_465 3_455 110.62(4) n
S4 K1 S11 3_455 . 107.12(4) n
S5 K1 S11 3_465 . 99.36(4) n
S8 K1 S11 3_455 . 86.95(4) n
S4 K1 S6 3_455 . 115.45(4) n
S5 K1 S6 3_465 . 76.93(3) n
S8 K1 S6 3_455 . 151.73(4) n
S11 K1 S6 . . 64.80(3) n
S4 K1 S1 3_455 3_465 87.72(4) n
S5 K1 S1 3_465 3_465 66.36(3) n
S8 K1 S1 3_455 3_465 106.73(4) n
S11 K1 S1 . 3_465 162.76(4) n
S6 K1 S1 . 3_465 101.24(4) n
S4 K1 S2 3_455 . 69.18(3) n
S5 K1 S2 3_465 . 103.88(4) n
S8 K1 S2 3_455 . 139.30(4) n
S11 K1 S2 . . 108.39(4) n
S6 K1 S2 . . 56.81(3) n
S1 K1 S2 3_465 . 68.11(3) n
S4 K1 S9 3_455 3_465 133.01(4) n
S5 K1 S9 3_465 3_465 56.15(3) n
S8 K1 S9 3_455 3_465 62.76(3) n
S11 K1 S9 . 3_465 69.55(3) n
S6 K1 S9 . 3_465 105.26(4) n
S1 K1 S9 3_465 3_465 106.95(4) n
S2 K1 S9 . 3_465 157.78(4) n
S4 K1 S7 3_455 . 64.17(3) n
S5 K1 S7 3_465 . 133.15(4) n
S8 K1 S7 3_455 . 110.61(4) n
S11 K1 S7 . . 61.89(3) n
S6 K1 S7 . . 56.23(3) n
S1 K1 S7 3_465 . 120.11(4) n
S2 K1 S7 . . 52.93(3) n
S9 K1 S7 3_465 . 131.37(4) n
S11 K2 S2 3 2_655 152.01(5) n
S11 K2 S10 3 . 102.95(4) n
S2 K2 S10 2_655 . 104.62(4) n
S11 K2 S1 3 4_645 80.22(4) n
S2 K2 S1 2_655 4_645 75.67(4) n
S10 K2 S1 . 4_645 159.49(5) n
S11 K2 S9 3 1_545 75.74(4) n
S2 K2 S9 2_655 1_545 84.74(4) n
S10 K2 S9 . 1_545 124.51(5) n
S1 K2 S9 4_645 1_545 75.99(4) n
S11 K2 S3 3 4_655 67.42(4) n
S2 K2 S3 2_655 4_655 125.47(5) n
S10 K2 S3 . 4_655 73.96(4) n
S1 K2 S3 4_645 4_655 89.06(4) n
S9 K2 S3 1_545 4_655 142.11(4) n
S11 K2 S8 3 . 87.85(4) n
S2 K2 S8 2_655 . 100.88(4) n
S10 K2 S8 . . 61.93(3) n
S1 K2 S8 4_645 . 138.55(5) n
S9 K2 S8 1_545 . 62.59(3) n
S3 K2 S8 4_655 . 122.56(4) n
S11 K2 S4 3 4_655 123.02(5) n
S2 K2 S4 2_655 4_655 68.65(4) n
S10 K2 S4 . 4_655 76.98(4) n
S1 K2 S4 4_645 4_655 84.30(4) n
S9 K2 S4 1_545 4_655 150.18(4) n
S3 K2 S4 4_655 4_655 57.78(3) n
S8 K2 S4 . 4_655 133.80(4) n
S10 K3 S6 . 2_665 149.59(5) n
S4 K3 S6 4_655 2_665 96.86(4) n
S3 K3 S6 2_655 2_665 124.89(5) n
S10 K3 S1 . 2_665 121.77(5) n
S4 K3 S1 4_655 2_665 158.01(5) n
S3 K3 S1 2_655 2_665 89.18(4) n
S6 K3 S1 2_665 2_665 65.30(3) n
S10 K3 S2 . 2_665 95.45(4) n
S4 K3 S2 4_655 2_665 116.37(5) n
S3 K3 S2 2_655 2_665 152.10(5) n
S6 K3 S2 2_665 2_665 58.51(4) n
S1 K3 S2 2_665 2_665 66.58(3) n
S10 K3 S7 . 2_655 129.34(4) n
S4 K3 S7 4_655 2_655 64.99(3) n
S3 K3 S7 2_655 2_655 61.11(3) n
S6 K3 S7 2_665 2_655 73.64(4) n
S1 K3 S7 2_665 2_655 96.37(4) n
S2 K3 S7 2_665 2_655 132.12(5) n
S3 K4 S10 . 4_654 75.84(4) n
S3 K4 S8 . 2_654 88.74(4) n
S10 K4 S8 4_654 2_654 136.88(5) n
S3 K4 S11 . 2_664 117.90(5) n
S10 K4 S11 4_654 2_664 99.24(4) n
S8 K4 S11 2_654 2_664 123.31(4) n
S3 K4 S5 . 4_654 129.78(4) n
S10 K4 S5 4_654 4_654 64.51(3) n
S8 K4 S5 2_654 4_654 99.46(4) n
S11 K4 S5 2_664 4_654 98.47(4) n
S3 K4 S6 . 2_664 150.33(4) n
S10 K4 S6 4_654 2_664 133.83(4) n
S8 K4 S6 2_654 2_664 68.91(3) n
S11 K4 S6 2_664 2_664 64.84(4) n
S5 K4 S6 4_654 2_664 74.99(3) n
S3 K4 S9 . 2_664 96.73(4) n
S10 K4 S9 4_654 2_664 157.67(5) n
S8 K4 S9 2_654 2_664 62.48(3) n
S11 K4 S9 2_664 2_664 65.23(3) n
S5 K4 S9 4_654 2_664 131.02(4) n
S6 K4 S9 2_664 2_664 56.13(3) n
S3 K4 S9 . 4_654 105.57(4) n
S10 K4 S9 4_654 4_654 35.00(3) n
S8 K4 S9 2_654 4_654 154.01(5) n
S11 K4 S9 2_664 4_654 69.24(4) n
S5 K4 S9 4_654 4_654 54.69(3) n
S6 K4 S9 2_664 4_654 102.72(4) n
S9 K4 S9 2_664 4_654 134.45(4) n
Ta1 S1 K2 . 4_664 176.35(5) n
Ta1 S1 K3 . 2_664 85.97(4) n
K2 S1 K3 4_664 2_664 90.68(4) n
Ta1 S1 K1 . 3_565 91.15(4) n
K2 S1 K1 4_664 3_565 90.75(4) n
K3 S1 K1 2_664 3_565 98.16(4) n
S3 S2 Ta1 . . 66.73(5) n
S3 S2 K2 . 2_654 97.81(6) n
Ta1 S2 K2 . 2_654 164.39(6) n
S3 S2 K3 . 2_664 124.31(6) n
Ta1 S2 K3 . 2_664 82.46(4) n
K2 S2 K3 2_654 2_664 106.01(4) n
S3 S2 K1 . . 144.49(7) n
Ta1 S2 K1 . . 103.67(5) n
K2 S2 K1 2_654 . 90.22(4) n
K3 S2 K1 2_664 . 85.67(4) n
S2 S3 Ta1 . . 63.50(5) n
S2 S3 K4 . . 97.24(6) n
Ta1 S3 K4 . . 108.29(5) n
S2 S3 K3 . 2_654 96.46(6) n
Ta1 S3 K3 . 2_654 116.07(5) n
K4 S3 K3 . 2_654 135.13(5) n
S2 S3 K2 . 4_654 169.73(7) n
Ta1 S3 K2 . 4_654 106.39(4) n
K4 S3 K2 . 4_654 87.56(4) n
K3 S3 K2 2_654 4_654 86.35(4) n
S5 S4 Ta1 . . 66.28(4) n
S5 S4 K1 . 3 105.72(5) n
Ta1 S4 K1 . 3 133.64(4) n
S5 S4 K3 . 4_654 95.07(5) n
Ta1 S4 K3 . 4_654 105.20(4) n
K1 S4 K3 3 4_654 121.13(4) n
S5 S4 K2 . 4_654 168.01(6) n
Ta1 S4 K2 . 4_654 103.39(4) n
K1 S4 K2 3 4_654 85.77(4) n
K3 S4 K2 4_654 4_654 81.50(3) n
S4 S5 Ta1 . . 64.19(4) n
S4 S5 Ta2 . . 116.85(5) n
Ta1 S5 Ta2 . . 80.83(3) n
S4 S5 K1 . 3_565 125.16(6) n
Ta1 S5 K1 . 3_565 89.18(4) n
Ta2 S5 K1 . 3_565 103.50(4) n
S4 S5 K4 . 4_655 123.41(6) n
Ta1 S5 K4 . 4_655 169.18(4) n
Ta2 S5 K4 . 4_655 100.39(4) n
K1 S5 K4 3_565 4_655 80.07(4) n
Ta2 S6 Ta1 . . 87.77(3) n
Ta2 S6 K3 . 2_664 167.72(5) n
Ta1 S6 K3 . 2_664 83.03(4) n
Ta2 S6 K1 . . 86.09(3) n
Ta1 S6 K1 . . 105.68(4) n
K3 S6 K1 2_664 . 88.58(4) n
Ta2 S6 K4 . 2_665 82.67(3) n
Ta1 S6 K4 . 2_665 169.48(4) n
K3 S6 K4 2_664 2_665 107.05(4) n
K1 S6 K4 . 2_665 78.13(3) n
S8 S7 Ta2 . . 64.41(4) n
S8 S7 Ta1 . . 115.85(5) n
Ta2 S7 Ta1 . . 80.91(3) n
S8 S7 K3 . 2_654 113.54(5) n
Ta2 S7 K3 . 2_654 177.94(4) n
Ta1 S7 K3 . 2_654 100.38(4) n
S8 S7 K1 . . 128.49(6) n
Ta2 S7 K1 . . 79.32(3) n
Ta1 S7 K1 . . 91.31(3) n
K3 S7 K1 2_654 . 102.21(3) n
S7 S8 Ta2 . . 65.90(4) n
S7 S8 K4 . 2_655 95.78(5) n
Ta2 S8 K4 . 2_655 109.33(4) n
S7 S8 K1 . 3 104.54(6) n
Ta2 S8 K1 . 3 133.63(4) n
K4 S8 K1 2_655 3 116.87(4) n
S7 S8 K2 . . 165.16(6) n
Ta2 S8 K2 . . 99.41(4) n
K4 S8 K2 2_655 . 87.00(4) n
K1 S8 K2 3 . 87.00(4) n
S10 S9 Ta2 . . 65.88(4) n
S10 S9 K2 . 1_565 116.02(6) n
Ta2 S9 K2 . 1_565 163.25(5) n
S10 S9 K1 . 3_565 132.13(6) n
Ta2 S9 K1 . 3_565 105.17(4) n
K2 S9 K1 1_565 3_565 85.84(4) n
S10 S9 K4 . 2_665 119.37(6) n
Ta2 S9 K4 . 2_665 80.12(3) n
K2 S9 K4 1_565 2_665 85.06(4) n
K1 S9 K4 3_565 2_665 103.69(4) n
S10 S9 K4 . 4_655 63.66(5) n
Ta2 S9 K4 . 4_655 102.41(4) n
K2 S9 K4 1_565 4_655 92.68(4) n
K1 S9 K4 3_565 4_655 73.87(3) n
K4 S9 K4 2_665 4_655 176.82(4) n
S9 S10 Ta2 . . 64.52(4) n
S9 S10 K2 . . 168.70(7) n
Ta2 S10 K2 . . 109.09(4) n
S9 S10 K4 . 4_655 81.34(5) n
Ta2 S10 K4 . 4_655 111.56(5) n
K2 S10 K4 . 4_655 93.14(4) n
S9 S10 K3 . . 100.92(6) n
Ta2 S10 K3 . . 106.03(4) n
K2 S10 K3 . . 89.74(4) n
K4 S10 K3 4_655 . 138.92(5) n
Ta2 S11 K2 . 3_455 166.36(6) n
Ta2 S11 K4 . 2_665 89.58(4) n
K2 S11 K4 3_455 2_665 103.93(4) n
Ta2 S11 K1 . . 90.90(5) n
K2 S11 K1 3_455 . 93.27(4) n
K4 S11 K1 2_665 . 80.08(4) n

loop_
_geom_bond_atom_site_label_1
_geom_bond_atom_site_label_2
_geom_bond_site_symmetry_2
_geom_bond_distance
_geom_bond_publ_flag
Ta1 S1 . 2.2372(10) y
Ta1 S2 . 2.4427(12) y
Ta1 S4 . 2.4573(10) y
Ta1 S6 . 2.4975(10) y
Ta1 S5 . 2.4989(11) y
Ta1 S3 . 2.5075(12) y
Ta1 S7 . 2.8299(10) y
Ta1 K3 2_664 3.8873(11) n
Ta1 K1 3_565 4.0844(10) n
Ta2 S11 . 2.2299(12) y
Ta2 S8 . 2.4601(11) y
Ta2 S9 . 2.4666(11) y
Ta2 S7 . 2.4900(10) y
Ta2 S10 . 2.4938(12) y
Ta2 S6 . 2.4959(10) y
Ta2 S5 . 2.8265(11) y
Ta2 K4 2_665 3.9600(11) n
Ta2 K1 . 4.0477(11) n
K1 S4 3_455 3.2139(14) y
K1 S5 3_465 3.2669(14) y
K1 S8 3_455 3.2669(15) y
K1 S11 . 3.3432(18) y
K1 S6 . 3.3612(15) y
K1 S1 3_465 3.3726(16) y
K1 S2 . 3.4770(18) y
K1 S9 3_465 3.5145(15) y
K1 S7 . 3.6858(15) y
K1 Nb1 3_465 4.0844(10) n
K2 S11 3 3.0516(16) y
K2 S2 2_655 3.0855(16) y
K2 S10 . 3.1186(15) y
K2 S1 4_645 3.1681(15) y
K2 S9 1_545 3.3150(16) y
K2 S3 4_655 3.4691(17) y
K2 S8 . 3.4890(16) y
K2 S4 4_655 3.6164(16) y
K2 K3 . 4.5048(15) n
K2 K4 4_655 4.6266(15) n
K2 K3 3 4.6308(16) n
K2 K4 2_655 4.6438(16) n
K3 S10 . 3.2651(18) y
K3 S4 4_655 3.2731(16) y
K3 S3 2_655 3.2963(18) y
K3 S6 2_665 3.2974(15) y
K3 S1 2_665 3.3402(15) y
K3 S2 2_665 3.3613(16) y
K3 S7 2_655 3.5730(17) y
K3 Nb1 2_665 3.8873(11) n
K3 Ta1 2_665 3.8873(11) n
K3 K2 3_455 4.6308(16) n
K3 K1 2_665 4.6499(16) n
K4 S3 . 3.2124(17) y
K4 S10 4_654 3.2511(16) y
K4 S8 2_654 3.2528(16) y
K4 S11 2_664 3.2890(18) y
K4 S5 4_654 3.3654(16) y
K4 S6 2_664 3.4092(15) y
K4 S9 2_664 3.5499(16) y
K4 S9 4_654 3.5863(16) y
K4 Ta2 2_664 3.9600(11) n
K4 Nb2 2_664 3.9600(11) n
K4 K1 2_664 4.2671(15) n
K4 K2 4_654 4.6266(15) n
S1 K2 4_664 3.1681(15) n
S1 K3 2_664 3.3402(15) n
S1 K1 3_565 3.3726(16) n
S2 S3 . 2.0838(18) y
S2 K2 2_654 3.0855(16) n
S2 K3 2_664 3.3613(16) n
S3 K3 2_654 3.2963(18) n
S3 K2 4_654 3.4691(17) n
S4 S5 . 2.0764(15) y
S4 K1 3 3.2139(14) n
S4 K3 4_654 3.2731(16) n
S4 K2 4_654 3.6164(16) n
S5 K1 3_565 3.2669(14) n
S5 K4 4_655 3.3654(16) n
S6 K3 2_664 3.2974(15) n
S6 K4 2_665 3.4092(15) n
S7 S8 . 2.0803(15) y
S7 K3 2_654 3.5730(17) n
S8 K4 2_655 3.2528(16) n
S8 K1 3 3.2669(15) n
S9 S10 . 2.0805(15) y
S9 K2 1_565 3.3150(16) n
S9 K1 3_565 3.5145(15) n
S9 K4 2_665 3.5499(16) n
S9 K4 4_655 3.5863(16) n
S10 K4 4_655 3.2511(16) n
S11 K2 3_455 3.0516(16) n
S11 K4 2_665 3.2890(18) n
